data_7153664
loop_
_publ_author_name
'Rhaman, Md Mhahabubur'
'Ahmed, Lucky'
'Wang, Jing'
'Powell, Douglas R.'
'Leszczynski, Jerzy'
'Hossain, Md Alamgir'

_publ_section_title
;
 Encapsulation and selectivity of sulfate with a furan-based
 hexaazamacrocyclic receptor in water.
;
_journal_issue 13
_journal_name_full 'Organic &amp; biomolecular chemistry'
_journal_page_first 2045
_journal_page_last 2048
_journal_paper_doi 10.1039/c4ob00116h
_journal_volume 12
_journal_year 2014
_chemical_formula_moiety '2(C22 H44 N6 O2), 6(O4 S), 15(H2 O)'
_chemical_formula_sum 'C44 H118 N12 O43 S6'
_chemical_formula_weight 1695.86
_space_group_crystal_system triclinic
_space_group_IT_number 2
_space_group_name_Hall '-P 1'
_space_group_name_H-M_alt 'P -1'
_symmetry_space_group_name_Hall '-P 1'
_symmetry_space_group_name_H-M 'P -1'
_atom_sites_solution_hydrogens mixed
_atom_sites_solution_primary direct
_atom_sites_solution_secondary difmap
_audit_creation_method SHELXL-2012
_cell_angle_alpha 102.934(2)
_cell_angle_beta 93.491(2)
_cell_angle_gamma 100.629(3)
_cell_formula_units_Z 2
_cell_length_a 13.0481(5)
_cell_length_b 13.2273(5)
_cell_length_c 23.4746(8)
_cell_measurement_reflns_used 5601
_cell_measurement_temperature 100(2)
_cell_measurement_theta_max 28.26
_cell_measurement_theta_min 2.27
_cell_volume 3858.8(3)
_computing_cell_refinement 'SAINT (Bruker, 2007)'
_computing_data_collection 'SMART (Bruker, 2007)'
_computing_data_reduction 'SAINT (Bruker, 2007)'
_computing_molecular_graphics 'SHELXTL (Sheldrick, 2008)'
_computing_publication_material 'SHELXL-2012 (Sheldrick, 2012)'
_computing_structure_refinement 'SHELXL-2012 (Sheldrick, 2012)'
_computing_structure_solution 'SHELXTL (Sheldrick, 2008)'
_diffrn_ambient_temperature 100(2)
_diffrn_measured_fraction_theta_full 0.999
_diffrn_measured_fraction_theta_max 0.995
_diffrn_measurement_device_type 'CCD Bruker APEX'
_diffrn_measurement_method '\f and \w scans'
_diffrn_radiation_type MoK\a
_diffrn_radiation_wavelength 0.71073
_diffrn_reflns_av_R_equivalents 0.0279
_diffrn_reflns_av_unetI/netI 0.0378
_diffrn_reflns_Laue_measured_fraction_full 0.999
_diffrn_reflns_Laue_measured_fraction_max 0.995
_diffrn_reflns_limit_h_max 17
_diffrn_reflns_limit_h_min -17
_diffrn_reflns_limit_k_max 17
_diffrn_reflns_limit_k_min -17
_diffrn_reflns_limit_l_max 31
_diffrn_reflns_limit_l_min -31
_diffrn_reflns_number 50115
_diffrn_reflns_point_group_measured_fraction_full 0.999
_diffrn_reflns_point_group_measured_fraction_max 0.995
_diffrn_reflns_theta_full 25.242
_diffrn_reflns_theta_max 28.289
_diffrn_reflns_theta_min 0.895
_exptl_absorpt_coefficient_mu 0.280
_exptl_absorpt_correction_T_max 0.967
_exptl_absorpt_correction_T_min 0.894
_exptl_absorpt_correction_type multi-scan
_exptl_absorpt_process_details 'SADABS (Bruker, 2002)'
_exptl_crystal_colour colorless
_exptl_crystal_density_diffrn 1.460
_exptl_crystal_description needle
_exptl_crystal_F_000 1812
_exptl_crystal_size_max 0.410
_exptl_crystal_size_mid 0.140
_exptl_crystal_size_min 0.120
_refine_diff_density_max 1.000
_refine_diff_density_min -0.482
_refine_diff_density_rms 0.081
_refine_ls_extinction_method none
_refine_ls_goodness_of_fit_ref 1.004
_refine_ls_hydrogen_treatment mixed
_refine_ls_matrix_type full
_refine_ls_number_parameters 1030
_refine_ls_number_reflns 19091
_refine_ls_number_restraints 202
_refine_ls_restrained_S_all 1.003
_refine_ls_R_factor_all 0.0720
_refine_ls_R_factor_gt 0.0502
_refine_ls_shift/su_max 0.007
_refine_ls_shift/su_mean 0.000
_refine_ls_structure_factor_coef Fsqd
_refine_ls_weighting_details
; 
 w=1/[\s^2^(Fo^2^)+(0.0780P)^2^+1.9200P] 
 where P=(Fo^2^+2Fc^2^)/3 
;
_refine_ls_weighting_scheme calc
_refine_ls_wR_factor_gt 0.1278
_refine_ls_wR_factor_ref 0.1440
_reflns_Friedel_coverage 0.000
_reflns_number_gt 14097
_reflns_number_total 19091
_reflns_threshold_expression 'I > 2\s(I)'
_cod_data_source_file c4ob00116h.txt
_cod_data_source_block 13026
_cod_depositor_comments
;
The following automatic conversions were performed:

data name '_iucr_refine_instruction_details' was replaced with
'_iucr_refine_instructions_details' as specified in the replacement
file 'data/replacement-values/replacement_tags.lst'.

Automatic conversion script
Id: cif_correct_tags 9268 2022-04-12 08:56:07Z antanas 
;
_cod_database_code 7153664
_shelx_space_group_comment
; 
The symmetry employed for this shelxl refinement is uniquely defined 
by the following loop, which should always be used as a source of 
symmetry information in preference to the above space-group names. 
They are only intended as comments. 
;
_shelx_estimated_absorpt_t_min 0.894
_shelx_estimated_absorpt_t_max 0.967
_shelxl_version_number 2012-9

loop_
_space_group_symop_operation_xyz
'x, y, z'
'-x, -y, -z'

loop_
_atom_site_label
_atom_site_type_symbol
_atom_site_fract_x
_atom_site_fract_y
_atom_site_fract_z
_atom_site_U_iso_or_equiv
_atom_site_adp_type
_atom_site_occupancy
_atom_site_site_symmetry_order
_atom_site_calc_flag
_atom_site_refinement_flags_posn
_atom_site_refinement_flags_adp
_atom_site_refinement_flags_occupancy
_atom_site_disorder_assembly
_atom_site_disorder_group
N1A N 0.22288(13) 0.50422(13) 0.49676(7) 0.0165(3) Uani 1 1 d D . . . .
H1A H 0.2444(17) 0.5107(18) 0.4620(7) 0.020 Uiso 1 1 d D U . . .
C2A C 0.17390(17) 0.59946(16) 0.51524(10) 0.0226(4) Uani 1 1 d . . . . .
H2A1 H 0.1501 0.6023 0.5547 0.027 Uiso 1 1 calc R U . . .
H2A2 H 0.1121 0.5938 0.4872 0.027 Uiso 1 1 calc R U . . .
C3A C 0.25324(17) 0.69938(16) 0.51664(10) 0.0238(4) Uani 1 1 d . . . . .
H3A1 H 0.3138 0.7059 0.5457 0.029 Uiso 1 1 calc R U . . .
H3A2 H 0.2791 0.6949 0.4776 0.029 Uiso 1 1 calc R U . . .
N4A N 0.20591(14) 0.79461(14) 0.53254(7) 0.0185(3) Uani 1 1 d D . . . .
H4A1 H 0.1777(17) 0.8006(19) 0.5664(7) 0.022 Uiso 1 1 d D U . . .
H4A2 H 0.1542(15) 0.7925(19) 0.5058(9) 0.022 Uiso 1 1 d D U . . .
C5A C 0.28343(17) 0.89633(16) 0.53740(9) 0.0214(4) Uani 1 1 d . . . . .
H5A1 H 0.2473 0.9568 0.5457 0.026 Uiso 1 1 calc R U . . .
H5A2 H 0.3384 0.9064 0.5703 0.026 Uiso 1 1 calc R U . . .
C6A C 0.33207(17) 0.89327(16) 0.48186(8) 0.0189(4) Uani 1 1 d . . . . .
O7A O 0.26363(11) 0.88519(11) 0.43313(6) 0.0180(3) Uani 1 1 d . . . . .
C8A C 0.42821(17) 0.88513(17) 0.46610(9) 0.0235(4) Uani 1 1 d . . . . .
H8A H 0.4887 0.8877 0.4915 0.028 Uiso 1 1 calc R U . . .
C9A C 0.42165(17) 0.87192(17) 0.40384(9) 0.0231(4) Uani 1 1 d . . . . .
H9A H 0.4771 0.8649 0.3798 0.028 Uiso 1 1 calc R U . . .
C10A C 0.32115(16) 0.87136(15) 0.38581(8) 0.0177(4) Uani 1 1 d . . . . .
C11A C 0.26192(16) 0.85618(15) 0.32791(8) 0.0182(4) Uani 1 1 d . . . . .
H11A H 0.3120 0.8649 0.2985 0.022 Uiso 1 1 calc R U . . .
H11B H 0.2196 0.9116 0.3300 0.022 Uiso 1 1 calc R U . . .
N12A N 0.19065(13) 0.74937(13) 0.30801(7) 0.0154(3) Uani 1 1 d D . . . .
H12A H 0.1472(15) 0.7521(18) 0.2781(8) 0.018 Uiso 1 1 d D U . . .
H12B H 0.1510(16) 0.7369(18) 0.3366(8) 0.018 Uiso 1 1 d D U . . .
C13A C 0.24574(15) 0.66011(15) 0.29044(9) 0.0172(4) Uani 1 1 d . . . . .
H13A H 0.2951 0.6578 0.3236 0.021 Uiso 1 1 calc R U . . .
H13B H 0.2861 0.6694 0.2569 0.021 Uiso 1 1 calc R U . . .
C14A C 0.16308(15) 0.55818(15) 0.27296(9) 0.0171(4) Uani 1 1 d . . . . .
H14A H 0.1295 0.5455 0.3081 0.021 Uiso 1 1 calc R U . . .
H14B H 0.1082 0.5661 0.2442 0.021 Uiso 1 1 calc R U . . .
N15A N 0.20872(13) 0.46436(13) 0.24646(7) 0.0146(3) Uani 1 1 d D . . . .
H15A H 0.2601(14) 0.4574(18) 0.2718(8) 0.018 Uiso 1 1 d D U . . .
C16A C 0.12642(15) 0.36466(15) 0.23783(9) 0.0172(4) Uani 1 1 d . . . . .
H16A H 0.0755 0.3587 0.2036 0.021 Uiso 1 1 calc R U . . .
H16B H 0.0879 0.3675 0.2730 0.021 Uiso 1 1 calc R U . . .
C17A C 0.17767(16) 0.26848(15) 0.22762(9) 0.0175(4) Uani 1 1 d . . . . .
H17A H 0.2196 0.2680 0.1938 0.021 Uiso 1 1 calc R U . . .
H17B H 0.2255 0.2724 0.2628 0.021 Uiso 1 1 calc R U . . .
N18A N 0.09584(14) 0.16946(13) 0.21561(7) 0.0163(3) Uani 1 1 d D . . . .
H18A H 0.0581(16) 0.1607(18) 0.1816(7) 0.020 Uiso 1 1 d D U . . .
H18B H 0.0485(15) 0.1777(18) 0.2408(9) 0.020 Uiso 1 1 d D U . . .
C19A C 0.14117(17) 0.07305(16) 0.21672(9) 0.0196(4) Uani 1 1 d . . . . .
H19A H 0.0846 0.0088 0.2060 0.024 Uiso 1 1 calc R U . . .
H19B H 0.1928 0.0657 0.1876 0.024 Uiso 1 1 calc R U . . .
C20A C 0.19300(16) 0.08358(15) 0.27636(8) 0.0182(4) Uani 1 1 d . . . . .
O21A O 0.12622(11) 0.08343(11) 0.31994(6) 0.0177(3) Uani 1 1 d . . . . .
C22A C 0.29338(17) 0.10305(17) 0.29996(9) 0.0227(4) Uani 1 1 d . . . . .
H22A H 0.3539 0.1074 0.2794 0.027 Uiso 1 1 calc R U . . .
C23A C 0.29110(18) 0.11586(17) 0.36199(10) 0.0238(4) Uani 1 1 d . . . . .
H23A H 0.3499 0.1300 0.3906 0.029 Uiso 1 1 calc R U . . .
C24A C 0.18982(17) 0.10405(16) 0.37196(9) 0.0198(4) Uani 1 1 d . . . . .
C25A C 0.13516(18) 0.10957(16) 0.42601(9) 0.0220(4) Uani 1 1 d . . . . .
H25A H 0.1832 0.1018 0.4583 0.026 Uiso 1 1 calc R U . . .
H25B H 0.0737 0.0502 0.4188 0.026 Uiso 1 1 calc R U . . .
N26A N 0.09933(13) 0.21306(14) 0.44418(7) 0.0169(3) Uani 1 1 d D . . . .
H26A H 0.0610(16) 0.2049(19) 0.4735(8) 0.020 Uiso 1 1 d D U . . .
H26B H 0.0533(15) 0.2214(19) 0.4169(8) 0.020 Uiso 1 1 d D U . . .
C27A C 0.18547(16) 0.30782(16) 0.45961(9) 0.0207(4) Uani 1 1 d . . . . .
H27A H 0.2187 0.3182 0.4240 0.025 Uiso 1 1 calc R U . . .
H27B H 0.2395 0.2981 0.4882 0.025 Uiso 1 1 calc R U . . .
C28A C 0.14086(16) 0.40443(16) 0.48620(9) 0.0209(4) Uani 1 1 d . . . . .
H28A H 0.0814 0.4090 0.4592 0.025 Uiso 1 1 calc R U . . .
H28B H 0.1140 0.3967 0.5239 0.025 Uiso 1 1 calc R U . . .
C29A C 0.31189(18) 0.50449(18) 0.54003(10) 0.0262(5) Uani 1 1 d . . . . .
H29A H 0.2870 0.5070 0.5788 0.039 Uiso 1 1 calc R U . . .
H29B H 0.3674 0.5667 0.5424 0.039 Uiso 1 1 calc R U . . .
H29C H 0.3396 0.4400 0.5273 0.039 Uiso 1 1 calc R U . . .
C30A C 0.25184(17) 0.47425(16) 0.18977(9) 0.0205(4) Uani 1 1 d . . . . .
H30A H 0.1957 0.4798 0.1617 0.031 Uiso 1 1 calc R U . . .
H30B H 0.2805 0.4116 0.1737 0.031 Uiso 1 1 calc R U . . .
H30C H 0.3076 0.5378 0.1969 0.031 Uiso 1 1 calc R U . . .
N1B N 0.23545(13) 0.50541(13) 1.00248(7) 0.0159(3) Uani 1 1 d D . . . .
H1B H 0.2516(18) 0.5076(18) 0.9665(7) 0.019 Uiso 1 1 d D U . . .
C2B C 0.19427(16) 0.60505(16) 1.02342(9) 0.0211(4) Uani 1 1 d . . . . .
H2B1 H 0.1764 0.6105 1.0642 0.025 Uiso 1 1 calc R U . . .
H2B2 H 0.1298 0.6026 0.9982 0.025 Uiso 1 1 calc R U . . .
C3B C 0.27693(17) 0.70108(16) 1.02104(11) 0.0255(5) Uani 1 1 d . . . . .
H3B1 H 0.3383 0.7075 1.0495 0.031 Uiso 1 1 calc R U . . .
H3B2 H 0.3006 0.6913 0.9813 0.031 Uiso 1 1 calc R U . . .
N4B N 0.23490(14) 0.79963(14) 1.03501(7) 0.0180(3) Uani 1 1 d D . . . .
H4B1 H 0.2112(17) 0.8066(19) 1.0701(7) 0.022 Uiso 1 1 d D U . . .
H4B2 H 0.1795(14) 0.7953(19) 1.0082(9) 0.022 Uiso 1 1 d D U . . .
C5B C 0.31718(17) 0.89671(16) 1.03639(8) 0.0208(4) Uani 1 1 d . . . . .
H5B1 H 0.2859 0.9605 1.0456 0.025 Uiso 1 1 calc R U . . .
H5B2 H 0.3746 0.9044 1.0676 0.025 Uiso 1 1 calc R U . . .
C6B C 0.36009(17) 0.88823(16) 0.97887(9) 0.0196(4) Uani 1 1 d . . . . .
O7B O 0.28924(11) 0.88680(11) 0.93230(6) 0.0187(3) Uani 1 1 d . . . . .
C8B C 0.45428(17) 0.87791(16) 0.96032(9) 0.0215(4) Uani 1 1 d . . . . .
H8B H 0.5156 0.8761 0.9837 0.026 Uiso 1 1 calc R U . . .
C9B C 0.44353(17) 0.87029(16) 0.89821(9) 0.0208(4) Uani 1 1 d . . . . .
H9B H 0.4967 0.8635 0.8726 0.025 Uiso 1 1 calc R U . . .
C10B C 0.34315(16) 0.87457(15) 0.88332(8) 0.0177(4) Uani 1 1 d . . . . .
C11B C 0.27956(16) 0.86306(15) 0.82713(8) 0.0176(4) Uani 1 1 d . . . . .
H11C H 0.3268 0.8714 0.7963 0.021 Uiso 1 1 calc R U . . .
H11D H 0.2387 0.9199 0.8315 0.021 Uiso 1 1 calc R U . . .
N12B N 0.20581(13) 0.75749(13) 0.80825(7) 0.0149(3) Uani 1 1 d D . . . .
H12C H 0.1610(15) 0.7583(18) 0.7779(8) 0.018 Uiso 1 1 d D U . . .
H12D H 0.1688(16) 0.7450(18) 0.8374(8) 0.018 Uiso 1 1 d D U . . .
C13B C 0.25780(15) 0.66583(15) 0.79108(9) 0.0169(4) Uani 1 1 d . . . . .
H13C H 0.3056 0.6619 0.8246 0.020 Uiso 1 1 calc R U . . .
H13D H 0.2994 0.6738 0.7579 0.020 Uiso 1 1 calc R U . . .
C14B C 0.17276(16) 0.56593(15) 0.77304(9) 0.0186(4) Uani 1 1 d . . . . .
H14C H 0.1354 0.5559 0.8074 0.022 Uiso 1 1 calc R U . . .
H14D H 0.1213 0.5741 0.7425 0.022 Uiso 1 1 calc R U . . .
N15B N 0.21742(13) 0.47034(13) 0.74975(7) 0.0145(3) Uani 1 1 d D . . . .
H15B H 0.2721(14) 0.4678(18) 0.7738(9) 0.017 Uiso 1 1 d D U . . .
C16B C 0.13600(15) 0.37119(15) 0.74427(9) 0.0175(4) Uani 1 1 d . . . . .
H16C H 0.0853 0.3608 0.7093 0.021 Uiso 1 1 calc R U . . .
H16D H 0.0972 0.3783 0.7794 0.021 Uiso 1 1 calc R U . . .
C17B C 0.18771(16) 0.27583(15) 0.73844(9) 0.0189(4) Uani 1 1 d . . . . .
H17C H 0.2334 0.2737 0.7062 0.023 Uiso 1 1 calc R U . . .
H17D H 0.2319 0.2822 0.7754 0.023 Uiso 1 1 calc R U . . .
N18B N 0.10644(13) 0.17642(13) 0.72586(7) 0.0154(3) Uani 1 1 d D . . . .
H18C H 0.0724(17) 0.1645(18) 0.6898(7) 0.019 Uiso 1 1 d D U . . .
H18D H 0.0555(14) 0.1857(18) 0.7491(9) 0.019 Uiso 1 1 d D U . . .
C19B C 0.15069(16) 0.08000(16) 0.72974(8) 0.0177(4) Uani 1 1 d . . . . .
H19C H 0.0939 0.0160 0.7189 0.021 Uiso 1 1 calc R U . . .
H19D H 0.2040 0.0711 0.7017 0.021 Uiso 1 1 calc R U . . .
C20B C 0.19919(16) 0.09186(15) 0.79021(8) 0.0179(4) Uani 1 1 d . . . . .
O21B O 0.12991(11) 0.08527(11) 0.83200(6) 0.0183(3) Uani 1 1 d . . . . .
C22B C 0.29895(16) 0.11589(16) 0.81563(9) 0.0192(4) Uani 1 1 d . . . . .
H22B H 0.3608 0.1250 0.7964 0.023 Uiso 1 1 calc R U . . .
C23B C 0.29343(17) 0.12505(16) 0.87737(9) 0.0219(4) Uani 1 1 d . . . . .
H23B H 0.3509 0.1412 0.9070 0.026 Uiso 1 1 calc R U . . .
C24B C 0.19116(17) 0.10622(16) 0.88498(8) 0.0196(4) Uani 1 1 d . . . . .
C25B C 0.13229(19) 0.11246(17) 0.93748(9) 0.0235(4) Uani 1 1 d . . . . .
H25C H 0.1768 0.1028 0.9707 0.028 Uiso 1 1 calc R U . . .
H25D H 0.0691 0.0549 0.9289 0.028 Uiso 1 1 calc R U . . .
N26B N 0.10015(14) 0.21782(14) 0.95432(7) 0.0203(4) Uani 1 1 d D . . . .
H26C H 0.0552(16) 0.2126(19) 0.9807(9) 0.024 Uiso 1 1 d D U . . .
H26D H 0.0587(17) 0.2296(19) 0.9257(9) 0.024 Uiso 1 1 d D U . . .
C27B C 0.19030(16) 0.30842(16) 0.97457(9) 0.0205(4) Uani 1 1 d . . . . .
H27C H 0.2322 0.3166 0.9415 0.025 Uiso 1 1 calc R U . . .
H27D H 0.2360 0.2949 1.0061 0.025 Uiso 1 1 calc R U . . .
C28B C 0.15031(17) 0.40927(16) 0.99763(10) 0.0225(4) Uani 1 1 d . . . . .
H28C H 0.0900 0.4119 0.9707 0.027 Uiso 1 1 calc R U . . .
H28D H 0.1260 0.4091 1.0367 0.027 Uiso 1 1 calc R U . . .
C29B C 0.33044(17) 0.50374(17) 1.04097(9) 0.0227(4) Uani 1 1 d . . . . .
H29D H 0.3128 0.5084 1.0814 0.034 Uiso 1 1 calc R U . . .
H29E H 0.3862 0.5641 1.0402 0.034 Uiso 1 1 calc R U . . .
H29F H 0.3545 0.4376 1.0266 0.034 Uiso 1 1 calc R U . . .
C30B C 0.26125(17) 0.47523(17) 0.69264(8) 0.0213(4) Uani 1 1 d . . . . .
H30D H 0.2838 0.4089 0.6764 0.032 Uiso 1 1 calc R U . . .
H30E H 0.3215 0.5346 0.6993 0.032 Uiso 1 1 calc R U . . .
H30F H 0.2072 0.4854 0.6648 0.032 Uiso 1 1 calc R U . . .
S1C S 0.37848(4) 0.49823(4) 0.37711(2) 0.01984(11) Uani 1 1 d . . . . .
O1C O 0.35909(12) 0.42867(13) 0.31652(6) 0.0270(3) Uani 1 1 d . . . . .
O2C O 0.41339(13) 0.44221(14) 0.41910(7) 0.0310(4) Uani 1 1 d . . . . .
O3C O 0.27846(13) 0.52899(14) 0.39223(7) 0.0298(4) Uani 1 1 d . . . . .
O4C O 0.45650(15) 0.59289(15) 0.37603(8) 0.0431(5) Uani 1 1 d . . . . .
S1D S 0.38772(4) 0.49020(4) 0.87917(2) 0.01752(11) Uani 1 1 d . . . . .
O1D O 0.38993(11) 0.47356(12) 0.81442(6) 0.0196(3) Uani 1 1 d . . . . .
O2D O 0.28178(13) 0.50537(15) 0.89255(7) 0.0326(4) Uani 1 1 d . . . . .
O3D O 0.46649(16) 0.58341(15) 0.90870(7) 0.0436(5) Uani 1 1 d . . . . .
O4D O 0.40924(15) 0.39660(14) 0.89727(7) 0.0363(4) Uani 1 1 d . . . . .
S1E S 0.09261(4) 0.76795(4) 0.66805(2) 0.01816(11) Uani 1 1 d . . . . .
O1E O 0.18199(12) 0.71457(13) 0.66802(7) 0.0267(3) Uani 1 1 d . . . . .
O2E O 0.08289(11) 0.82307(12) 0.72924(6) 0.0212(3) Uani 1 1 d . . . . .
O3E O 0.10883(15) 0.84525(14) 0.63123(7) 0.0339(4) Uani 1 1 d . . . . .
O4E O -0.00611(13) 0.69197(14) 0.64456(7) 0.0313(4) Uani 1 1 d . . . . .
S1F S 0.09381(4) 0.76257(4) 0.16617(2) 0.01928(11) Uani 1 1 d . . . . .
O1F O 0.07578(11) 0.81575(12) 0.22639(6) 0.0213(3) Uani 1 1 d . . . . .
O2F O 0.15008(18) 0.84088(15) 0.13837(8) 0.0486(5) Uani 1 1 d . . . . .
O3F O -0.00789(15) 0.71112(16) 0.13265(8) 0.0457(5) Uani 1 1 d . . . . .
O4F O 0.1559(2) 0.68359(19) 0.17025(8) 0.0646(7) Uani 1 1 d . . . . .
S1G S -0.01888(4) 0.21931(4) 0.08685(2) 0.01924(11) Uani 1 1 d . . . . .
O1G O -0.04021(12) 0.13343(11) 0.11780(6) 0.0230(3) Uani 1 1 d . . . . .
O2G O 0.09397(12) 0.26384(12) 0.09271(6) 0.0236(3) Uani 1 1 d . . . . .
O3G O -0.05701(12) 0.17952(15) 0.02383(6) 0.0299(4) Uani 1 1 d . . . . .
O4G O -0.07606(15) 0.30240(13) 0.11324(8) 0.0376(4) Uani 1 1 d . . . . .
S1H S 0.00447(4) 0.21984(4) 0.58948(2) 0.01748(11) Uani 1 1 d . . . . .
O1H O -0.01555(13) 0.13572(11) 0.62156(6) 0.0242(3) Uani 1 1 d . . . . .
O2H O 0.11664(12) 0.26798(12) 0.59629(6) 0.0229(3) Uani 1 1 d . . . . .
O3H O -0.03184(12) 0.17631(13) 0.52612(6) 0.0253(3) Uani 1 1 d . . . . .
O4H O -0.05669(13) 0.30145(12) 0.61307(7) 0.0309(4) Uani 1 1 d . . . . .
O1S O 0.49322(13) 0.36444(13) 0.72843(7) 0.0326(4) Uani 1 1 d . . . . .
H1SA H 0.4622 0.4080 0.7515 0.039 Uiso 1 1 d R U . . .
H1SB H 0.4991 0.3804 0.6919 0.039 Uiso 1 1 d R U . . .
O2S O 0.49875(14) 0.72392(14) 0.57392(8) 0.0365(4) Uani 1 1 d . . . . .
H2SA H 0.5355 0.6762 0.5861 0.044 Uiso 1 1 d R U . . .
H2SB H 0.4640 0.7460 0.6093 0.044 Uiso 1 1 d R U . . .
O3S O 0.39407(13) 0.79955(14) 0.66917(8) 0.0352(4) Uani 1 1 d . . . . .
H3SA H 0.3236 0.7776 0.6693 0.042 Uiso 1 1 d R U . . .
H3SB H 0.4024 0.8656 0.6832 0.042 Uiso 1 1 d R U . . .
O4S O 0.61698(13) 0.84309(13) 0.31697(7) 0.0302(4) Uani 1 1 d . . . . .
H4SA H 0.6567 0.8465 0.3527 0.036 Uiso 1 1 d R U . . .
H4SB H 0.5871 0.7738 0.3029 0.036 Uiso 1 1 d R U . . .
O5S O 0.53790(13) 0.71263(13) 1.02075(7) 0.0325(4) Uani 1 1 d . . . . .
H5SA H 0.5054 0.6658 0.9854 0.039 Uiso 1 1 d R U . . .
H5SB H 0.5583 0.6670 1.0389 0.039 Uiso 1 1 d R U . . .
O6S O 0.40639(12) 0.29854(13) 0.15504(7) 0.0300(4) Uani 1 1 d . . . . .
H6SA H 0.4433 0.3004 0.1878 0.036 Uiso 1 1 d R U . . .
H6SB H 0.4491 0.3399 0.1397 0.036 Uiso 1 1 d R U . . .
O7S O 0.72583(14) 0.84966(14) 0.42271(8) 0.0361(4) Uani 1 1 d . . . . .
H7SA H 0.6839 0.8135 0.4384 0.043 Uiso 1 1 d R U . . .
H7SB H 0.7787 0.8162 0.4193 0.043 Uiso 1 1 d R U . . .
O8S O 0.50912(13) 0.32300(14) 0.26767(7) 0.0351(4) Uani 1 1 d . . . . .
H8SA H 0.5349 0.2900 0.2885 0.042 Uiso 1 1 d R U . . .
H8SB H 0.4650 0.3538 0.2892 0.042 Uiso 1 1 d R U . . .
O9S O 0.58770(13) 0.71995(14) 0.46981(8) 0.0363(4) Uani 1 1 d . . . . .
H9SA H 0.5620 0.7027 0.5002 0.044 Uiso 1 1 d R U . . .
H9SB H 0.5388 0.6775 0.4392 0.044 Uiso 1 1 d R U . . .
O10S O 0.52260(15) 0.99565(15) 0.28210(9) 0.0449(5) Uani 1 1 d . . . . .
H10A H 0.5591 0.9471 0.2928 0.054 Uiso 1 1 d R U . . .
H10B H 0.4743 0.9650 0.2475 0.054 Uiso 1 1 d R U . . .
O11S O 0.55162(14) 0.29906(14) 0.83139(8) 0.0394(4) Uani 1 1 d . . . . .
H11E H 0.5045 0.3238 0.8502 0.047 Uiso 1 1 d R U . . .
H11F H 0.5322 0.3203 0.7970 0.047 Uiso 1 1 d R U . . .
O12S O 0.24891(14) 0.13404(14) 0.08575(8) 0.0380(4) Uani 1 1 d . . . . .
H12E H 0.3029 0.1738 0.1016 0.046 Uiso 1 1 d R U . . .
H12F H 0.2041 0.1659 0.0848 0.046 Uiso 1 1 d R U . . .
O13S O 0.37926(15) 0.88762(15) 0.18388(9) 0.0446(5) Uani 1 1 d . . . . .
H13E H 0.4018 0.8239 0.1725 0.054 Uiso 1 1 d R U . . .
H13F H 0.3083 0.8785 0.1764 0.054 Uiso 1 1 d R U . . .
O14S O -0.0095(2) 0.49283(19) 0.08500(11) 0.0360(8) Uani 0.707(5) 1 d . U P A 1
H14E H -0.0265 0.4333 0.1087 0.043 Uiso 0.707(5) 1 d R U P A 1
H14F H 0.0172 0.5603 0.1192 0.043 Uiso 0.707(5) 1 d R U P A 1
O14T O 0.0241(5) 0.4960(5) 0.1392(3) 0.052(2) Uani 0.293(5) 1 d . U P A 2
H14G H -0.0240 0.4333 0.1092 0.062 Uiso 0.293(5) 1 d R U P A 2
H14H H 0.0197 0.5603 0.1197 0.062 Uiso 0.293(5) 1 d R U P A 2
O15S O 0.0316(7) 0.4944(4) 0.5992(4) 0.0545(19) Uani 0.704(19) 1 d . U P B 1
H15E H 0.0138 0.5620 0.6206 0.065 Uiso 0.704(19) 1 d R U P B 1
H15F H -0.0099 0.4255 0.6056 0.065 Uiso 0.704(19) 1 d R U P B 1
O15T O 0.0536(9) 0.4954(10) 0.6249(8) 0.048(3) Uani 0.296(19) 1 d . U P B 2
H15G H 0.0345 0.5593 0.6136 0.057 Uiso 0.296(19) 1 d R U P B 2
H15H H 0.0108 0.4228 0.5986 0.057 Uiso 0.296(19) 1 d R U P B 2

loop_
_atom_site_aniso_label
_atom_site_aniso_U_11
_atom_site_aniso_U_22
_atom_site_aniso_U_33
_atom_site_aniso_U_23
_atom_site_aniso_U_13
_atom_site_aniso_U_12
N1A 0.0205(9) 0.0135(8) 0.0159(8) 0.0041(6) 0.0045(7) 0.0031(7)
C2A 0.0258(11) 0.0165(10) 0.0271(11) 0.0045(8) 0.0096(9) 0.0073(9)
C3A 0.0262(11) 0.0157(10) 0.0318(11) 0.0062(9) 0.0078(9) 0.0076(9)
N4A 0.0243(9) 0.0180(9) 0.0152(8) 0.0047(7) 0.0048(7) 0.0074(7)
C5A 0.0314(12) 0.0163(10) 0.0160(9) 0.0032(8) 0.0014(8) 0.0050(9)
C6A 0.0254(10) 0.0139(10) 0.0161(9) 0.0036(7) -0.0007(8) 0.0015(8)
O7A 0.0215(7) 0.0175(7) 0.0158(6) 0.0046(5) 0.0030(5) 0.0047(6)
C8A 0.0241(11) 0.0195(11) 0.0248(11) 0.0045(8) -0.0026(8) 0.0018(9)
C9A 0.0225(11) 0.0206(11) 0.0251(11) 0.0032(9) 0.0050(8) 0.0034(9)
C10A 0.0239(10) 0.0115(9) 0.0172(9) 0.0020(7) 0.0061(8) 0.0028(8)
C11A 0.0245(10) 0.0116(9) 0.0180(9) 0.0037(7) 0.0045(8) 0.0014(8)
N12A 0.0171(8) 0.0138(8) 0.0155(8) 0.0032(6) 0.0031(6) 0.0040(7)
C13A 0.0181(10) 0.0124(9) 0.0201(9) 0.0015(7) 0.0017(7) 0.0039(8)
C14A 0.0192(10) 0.0127(9) 0.0187(9) 0.0007(7) 0.0047(8) 0.0045(8)
N15A 0.0165(8) 0.0114(8) 0.0154(8) 0.0025(6) 0.0025(6) 0.0018(6)
C16A 0.0172(9) 0.0135(9) 0.0205(9) 0.0037(8) 0.0032(8) 0.0021(8)
C17A 0.0181(10) 0.0132(9) 0.0200(9) 0.0043(8) 0.0016(7) 0.0001(8)
N18A 0.0198(8) 0.0154(8) 0.0130(7) 0.0027(6) 0.0026(6) 0.0025(7)
C19A 0.0271(11) 0.0132(10) 0.0187(9) 0.0033(8) 0.0062(8) 0.0040(8)
C20A 0.0262(11) 0.0100(9) 0.0189(9) 0.0027(7) 0.0067(8) 0.0044(8)
O21A 0.0225(7) 0.0154(7) 0.0155(6) 0.0040(5) 0.0038(5) 0.0034(6)
C22A 0.0252(11) 0.0173(10) 0.0277(11) 0.0066(8) 0.0072(9) 0.0067(9)
C23A 0.0274(11) 0.0167(10) 0.0269(11) 0.0051(8) -0.0026(9) 0.0051(9)
C24A 0.0286(11) 0.0119(9) 0.0186(9) 0.0033(8) 0.0001(8) 0.0046(8)
C25A 0.0345(12) 0.0137(10) 0.0167(9) 0.0036(8) 0.0019(8) 0.0025(9)
N26A 0.0186(8) 0.0181(9) 0.0120(7) 0.0028(6) 0.0011(6) 0.0002(7)
C27A 0.0196(10) 0.0150(10) 0.0255(10) 0.0024(8) 0.0034(8) 0.0013(8)
C28A 0.0199(10) 0.0169(10) 0.0254(10) 0.0034(8) 0.0065(8) 0.0032(8)
C29A 0.0325(12) 0.0195(11) 0.0246(11) 0.0056(9) -0.0091(9) 0.0040(9)
C30A 0.0283(11) 0.0157(10) 0.0197(10) 0.0055(8) 0.0113(8) 0.0055(9)
N1B 0.0171(8) 0.0153(8) 0.0150(8) 0.0032(6) 0.0043(6) 0.0022(7)
C2B 0.0206(10) 0.0164(10) 0.0256(10) 0.0019(8) 0.0079(8) 0.0042(8)
C3B 0.0225(11) 0.0140(10) 0.0400(13) 0.0049(9) 0.0095(9) 0.0038(9)
N4B 0.0224(9) 0.0169(9) 0.0150(8) 0.0036(7) 0.0024(7) 0.0050(7)
C5B 0.0289(11) 0.0166(10) 0.0153(9) 0.0039(8) -0.0016(8) 0.0020(8)
C6B 0.0255(11) 0.0147(10) 0.0166(9) 0.0046(8) -0.0032(8) 0.0001(8)
O7B 0.0230(7) 0.0186(7) 0.0149(6) 0.0052(6) 0.0016(6) 0.0036(6)
C8B 0.0230(11) 0.0154(10) 0.0252(10) 0.0053(8) -0.0033(8) 0.0025(8)
C9B 0.0221(10) 0.0157(10) 0.0233(10) 0.0030(8) 0.0036(8) 0.0021(8)
C10B 0.0238(10) 0.0115(9) 0.0168(9) 0.0023(7) 0.0035(8) 0.0023(8)
C11B 0.0246(10) 0.0113(9) 0.0158(9) 0.0032(7) 0.0017(8) 0.0015(8)
N12B 0.0195(8) 0.0126(8) 0.0133(7) 0.0033(6) 0.0021(6) 0.0047(7)
C13B 0.0178(9) 0.0128(9) 0.0197(9) 0.0014(7) 0.0014(7) 0.0051(8)
C14B 0.0181(10) 0.0125(9) 0.0241(10) 0.0011(8) 0.0017(8) 0.0049(8)
N15B 0.0158(8) 0.0121(8) 0.0150(8) 0.0031(6) 0.0000(6) 0.0020(6)
C16B 0.0169(9) 0.0127(9) 0.0216(10) 0.0030(8) 0.0016(8) 0.0014(8)
C17B 0.0172(10) 0.0125(9) 0.0267(10) 0.0059(8) 0.0007(8) 0.0010(8)
N18B 0.0169(8) 0.0125(8) 0.0161(8) 0.0035(6) 0.0022(6) 0.0007(7)
C19B 0.0242(10) 0.0127(9) 0.0171(9) 0.0044(7) 0.0044(8) 0.0046(8)
C20B 0.0260(11) 0.0113(9) 0.0177(9) 0.0040(7) 0.0067(8) 0.0049(8)
O21B 0.0229(7) 0.0166(7) 0.0148(6) 0.0042(5) 0.0037(5) 0.0017(6)
C22B 0.0221(10) 0.0151(10) 0.0208(10) 0.0048(8) 0.0035(8) 0.0040(8)
C23B 0.0283(11) 0.0154(10) 0.0208(10) 0.0042(8) -0.0018(8) 0.0036(9)
C24B 0.0307(11) 0.0118(9) 0.0147(9) 0.0027(7) 0.0002(8) 0.0018(8)
C25B 0.0369(13) 0.0157(10) 0.0150(9) 0.0013(8) 0.0050(9) -0.0003(9)
N26B 0.0230(9) 0.0190(9) 0.0151(8) 0.0014(7) 0.0051(7) -0.0031(7)
C27B 0.0203(10) 0.0165(10) 0.0212(10) 0.0011(8) 0.0034(8) -0.0010(8)
C28B 0.0200(10) 0.0151(10) 0.0289(11) 0.0007(8) 0.0068(8) -0.0011(8)
C29B 0.0249(11) 0.0201(11) 0.0210(10) 0.0050(8) -0.0037(8) 0.0009(9)
C30B 0.0310(12) 0.0172(10) 0.0148(9) 0.0030(8) 0.0050(8) 0.0030(9)
S1C 0.0209(3) 0.0196(3) 0.0173(2) 0.00249(19) 0.00380(19) 0.0016(2)
O1C 0.0252(8) 0.0301(9) 0.0220(7) -0.0043(6) -0.0025(6) 0.0112(7)
O2C 0.0320(9) 0.0370(10) 0.0268(8) 0.0096(7) -0.0002(7) 0.0131(8)
O3C 0.0331(9) 0.0404(10) 0.0252(8) 0.0149(7) 0.0123(7) 0.0198(8)
O4C 0.0484(11) 0.0386(11) 0.0296(9) 0.0042(8) 0.0050(8) -0.0186(9)
S1D 0.0217(2) 0.0190(3) 0.0120(2) 0.00505(18) 0.00044(18) 0.0034(2)
O1D 0.0220(7) 0.0249(8) 0.0124(6) 0.0044(6) 0.0021(5) 0.0063(6)
O2D 0.0302(9) 0.0565(12) 0.0198(8) 0.0166(8) 0.0091(7) 0.0198(8)
O3D 0.0550(12) 0.0381(11) 0.0232(9) 0.0014(8) -0.0051(8) -0.0171(9)
O4D 0.0530(11) 0.0365(10) 0.0313(9) 0.0217(8) 0.0088(8) 0.0210(9)
S1E 0.0201(2) 0.0223(3) 0.0130(2) 0.00502(19) 0.00187(18) 0.0057(2)
O1E 0.0262(8) 0.0268(9) 0.0274(8) 0.0026(7) 0.0002(6) 0.0118(7)
O2E 0.0243(8) 0.0279(8) 0.0128(6) 0.0059(6) 0.0029(6) 0.0073(6)
O3E 0.0566(11) 0.0334(9) 0.0221(8) 0.0146(7) 0.0164(8) 0.0215(9)
O4E 0.0239(8) 0.0330(9) 0.0297(8) -0.0021(7) -0.0027(7) 0.0013(7)
S1F 0.0269(3) 0.0172(3) 0.0134(2) 0.00344(18) 0.00042(19) 0.0045(2)
O1F 0.0235(8) 0.0257(8) 0.0149(7) 0.0045(6) 0.0043(6) 0.0049(6)
O2F 0.0803(15) 0.0296(10) 0.0298(9) 0.0035(8) 0.0309(10) -0.0077(10)
O3F 0.0394(11) 0.0507(12) 0.0332(10) 0.0015(9) -0.0173(8) -0.0087(9)
O4F 0.1078(19) 0.0834(17) 0.0230(9) 0.0078(10) 0.0036(10) 0.0782(16)
S1G 0.0277(3) 0.0185(3) 0.0145(2) 0.00658(19) 0.00672(19) 0.0076(2)
O1G 0.0321(8) 0.0165(7) 0.0192(7) 0.0072(6) -0.0018(6) 0.0003(6)
O2G 0.0296(8) 0.0209(8) 0.0196(7) 0.0051(6) 0.0020(6) 0.0032(6)
O3G 0.0223(8) 0.0547(11) 0.0145(7) 0.0129(7) 0.0034(6) 0.0066(8)
O4G 0.0504(11) 0.0212(9) 0.0533(11) 0.0182(8) 0.0375(9) 0.0157(8)
S1H 0.0241(3) 0.0161(2) 0.0141(2) 0.00526(18) 0.00513(18) 0.0058(2)
O1H 0.0372(9) 0.0159(7) 0.0188(7) 0.0079(6) -0.0031(6) 0.0009(6)
O2H 0.0240(8) 0.0186(8) 0.0247(7) 0.0046(6) 0.0012(6) 0.0023(6)
O3H 0.0234(8) 0.0392(9) 0.0143(7) 0.0086(6) 0.0036(6) 0.0059(7)
O4H 0.0369(9) 0.0183(8) 0.0436(10) 0.0106(7) 0.0254(8) 0.0105(7)
O1S 0.0403(10) 0.0325(10) 0.0285(8) 0.0075(7) 0.0155(7) 0.0120(8)
O2S 0.0362(10) 0.0382(10) 0.0361(9) 0.0103(8) 0.0019(8) 0.0093(8)
O3S 0.0311(9) 0.0309(10) 0.0467(10) 0.0092(8) 0.0118(8) 0.0116(8)
O4S 0.0304(9) 0.0298(9) 0.0323(9) 0.0096(7) 0.0081(7) 0.0062(7)
O5S 0.0446(10) 0.0243(9) 0.0266(8) 0.0058(7) -0.0109(7) 0.0068(8)
O6S 0.0243(8) 0.0301(9) 0.0334(9) 0.0042(7) 0.0060(7) 0.0036(7)
O7S 0.0325(9) 0.0312(10) 0.0441(10) 0.0051(8) -0.0011(8) 0.0115(8)
O8S 0.0339(9) 0.0439(11) 0.0364(9) 0.0151(8) 0.0151(8) 0.0198(8)
O9S 0.0292(9) 0.0349(10) 0.0408(10) 0.0043(8) -0.0058(7) 0.0059(8)
O10S 0.0488(12) 0.0329(10) 0.0510(12) 0.0016(9) -0.0076(9) 0.0179(9)
O11S 0.0403(10) 0.0410(11) 0.0396(10) 0.0078(8) 0.0050(8) 0.0174(9)
O12S 0.0348(10) 0.0272(9) 0.0457(11) -0.0034(8) -0.0015(8) 0.0074(8)
O13S 0.0354(10) 0.0431(12) 0.0539(12) 0.0086(9) -0.0038(9) 0.0108(9)
O14S 0.0482(16) 0.0212(13) 0.0377(15) 0.0058(10) 0.0125(12) 0.0038(11)
O14T 0.049(4) 0.017(3) 0.079(5) 0.013(3) -0.032(3) -0.007(3)
O15S 0.079(4) 0.0192(15) 0.067(4) 0.007(2) 0.050(3) 0.004(2)
O15T 0.041(4) 0.032(4) 0.071(7) 0.014(5) -0.001(5) 0.011(3)

loop_
_atom_type_symbol
_atom_type_description
_atom_type_scat_dispersion_real
_atom_type_scat_dispersion_imag
_atom_type_scat_source
C C 0.0033 0.0016 'International Tables Vol C Tables 4.2.6.8 and 6.1.1.4'
H H 0.0000 0.0000 'International Tables Vol C Tables 4.2.6.8 and 6.1.1.4'
N N 0.0061 0.0033 'International Tables Vol C Tables 4.2.6.8 and 6.1.1.4'
O O 0.0106 0.0060 'International Tables Vol C Tables 4.2.6.8 and 6.1.1.4'
S S 0.1246 0.1234 'International Tables Vol C Tables 4.2.6.8 and 6.1.1.4'

loop_
_geom_angle_atom_site_label_1
_geom_angle_atom_site_label_2
_geom_angle_atom_site_label_3
_geom_angle
C29A N1A C28A 111.79(16)
C29A N1A C2A 112.02(16)
C28A N1A C2A 110.10(15)
C29A N1A H1A 111.9(15)
C28A N1A H1A 107.9(15)
C2A N1A H1A 102.8(15)
N1A C2A C3A 109.71(16)
N1A C2A H2A1 109.7
C3A C2A H2A1 109.7
N1A C2A H2A2 109.7
C3A C2A H2A2 109.7
H2A1 C2A H2A2 108.2
N4A C3A C2A 110.98(17)
N4A C3A H3A1 109.4
C2A C3A H3A1 109.4
N4A C3A H3A2 109.4
C2A C3A H3A2 109.4
H3A1 C3A H3A2 108.0
C3A N4A C5A 112.83(16)
C3A N4A H4A1 113.4(15)
C5A N4A H4A1 106.7(16)
C3A N4A H4A2 111.0(16)
C5A N4A H4A2 106.8(16)
H4A1 N4A H4A2 106(2)
C6A C5A N4A 109.92(16)
C6A C5A H5A1 109.7
N4A C5A H5A1 109.7
C6A C5A H5A2 109.7
N4A C5A H5A2 109.7
H5A1 C5A H5A2 108.2
C8A C6A O7A 110.42(17)
C8A C6A C5A 134.02(19)
O7A C6A C5A 115.11(18)
C10A O7A C6A 106.00(15)
C6A C8A C9A 106.66(18)
C6A C8A H8A 126.7
C9A C8A H8A 126.7
C10A C9A C8A 106.62(18)
C10A C9A H9A 126.7
C8A C9A H9A 126.7
C9A C10A O7A 110.29(17)
C9A C10A C11A 134.23(19)
O7A C10A C11A 115.45(17)
C10A C11A N12A 112.65(16)
C10A C11A H11A 109.1
N12A C11A H11A 109.1
C10A C11A H11B 109.1
N12A C11A H11B 109.1
H11A C11A H11B 107.8
C13A N12A C11A 114.39(15)
C13A N12A H12A 110.1(15)
C11A N12A H12A 107.0(15)
C13A N12A H12B 108.6(15)
C11A N12A H12B 109.8(15)
H12A N12A H12B 107(2)
N12A C13A C14A 107.70(15)
N12A C13A H13A 110.2
C14A C13A H13A 110.2
N12A C13A H13B 110.2
C14A C13A H13B 110.2
H13A C13A H13B 108.5
N15A C14A C13A 112.13(15)
N15A C14A H14A 109.2
C13A C14A H14A 109.2
N15A C14A H14B 109.2
C13A C14A H14B 109.2
H14A C14A H14B 107.9
C30A N15A C14A 111.73(15)
C30A N15A C16A 111.08(15)
C14A N15A C16A 109.36(15)
C30A N15A H15A 109.2(14)
C14A N15A H15A 110.0(15)
C16A N15A H15A 105.2(15)
N15A C16A C17A 109.97(15)
N15A C16A H16A 109.7
C17A C16A H16A 109.7
N15A C16A H16B 109.7
C17A C16A H16B 109.7
H16A C16A H16B 108.2
N18A C17A C16A 110.01(16)
N18A C17A H17A 109.7
C16A C17A H17A 109.7
N18A C17A H17B 109.7
C16A C17A H17B 109.7
H17A C17A H17B 108.2
C17A N18A C19A 112.61(16)
C17A N18A H18A 110.4(15)
C19A N18A H18A 110.4(15)
C17A N18A H18B 109.1(15)
C19A N18A H18B 111.9(15)
H18A N18A H18B 102(2)
C20A C19A N18A 109.62(16)
C20A C19A H19A 109.7
N18A C19A H19A 109.7
C20A C19A H19B 109.7
N18A C19A H19B 109.7
H19A C19A H19B 108.2
C22A C20A O21A 110.23(17)
C22A C20A C19A 134.49(19)
O21A C20A C19A 114.96(17)
C24A O21A C20A 105.85(16)
C20A C22A C23A 106.65(19)
C20A C22A H22A 126.7
C23A C22A H22A 126.7
C24A C23A C22A 106.75(19)
C24A C23A H23A 126.6
C22A C23A H23A 126.6
C23A C24A O21A 110.51(18)
C23A C24A C25A 133.6(2)
O21A C24A C25A 115.86(18)
C24A C25A N26A 111.44(16)
C24A C25A H25A 109.3
N26A C25A H25A 109.3
C24A C25A H25B 109.3
N26A C25A H25B 109.3
H25A C25A H25B 108.0
C27A N26A C25A 114.32(16)
C27A N26A H26A 113.7(16)
C25A N26A H26A 104.1(15)
C27A N26A H26B 108.8(16)
C25A N26A H26B 112.0(15)
H26A N26A H26B 103(2)
N26A C27A C28A 109.00(16)
N26A C27A H27A 109.9
C28A C27A H27A 109.9
N26A C27A H27B 109.9
C28A C27A H27B 109.9
H27A C27A H27B 108.3
N1A C28A C27A 111.04(16)
N1A C28A H28A 109.4
C27A C28A H28A 109.4
N1A C28A H28B 109.4
C27A C28A H28B 109.4
H28A C28A H28B 108.0
N1A C29A H29A 109.5
N1A C29A H29B 109.5
H29A C29A H29B 109.5
N1A C29A H29C 109.5
H29A C29A H29C 109.5
H29B C29A H29C 109.5
N15A C30A H30A 109.5
N15A C30A H30B 109.5
H30A C30A H30B 109.5
N15A C30A H30C 109.5
H30A C30A H30C 109.5
H30B C30A H30C 109.5
C29B N1B C28B 111.91(16)
C29B N1B C2B 111.51(16)
C28B N1B C2B 110.34(15)
C29B N1B H1B 110.5(15)
C28B N1B H1B 108.1(16)
C2B N1B H1B 104.1(15)
N1B C2B C3B 109.72(16)
N1B C2B H2B1 109.7
C3B C2B H2B1 109.7
N1B C2B H2B2 109.7
C3B C2B H2B2 109.7
H2B1 C2B H2B2 108.2
N4B C3B C2B 111.16(17)
N4B C3B H3B1 109.4
C2B C3B H3B1 109.4
N4B C3B H3B2 109.4
C2B C3B H3B2 109.4
H3B1 C3B H3B2 108.0
C3B N4B C5B 112.16(16)
C3B N4B H4B1 109.1(15)
C5B N4B H4B1 108.4(16)
C3B N4B H4B2 110.0(15)
C5B N4B H4B2 109.6(15)
H4B1 N4B H4B2 107(2)
C6B C5B N4B 110.41(16)
C6B C5B H5B1 109.6
N4B C5B H5B1 109.6
C6B C5B H5B2 109.6
N4B C5B H5B2 109.6
H5B1 C5B H5B2 108.1
C8B C6B O7B 110.55(17)
C8B C6B C5B 134.24(19)
O7B C6B C5B 115.17(18)
C10B O7B C6B 105.90(15)
C6B C8B C9B 106.40(18)
C6B C8B H8B 126.8
C9B C8B H8B 126.8
C10B C9B C8B 106.68(18)
C10B C9B H9B 126.7
C8B C9B H9B 126.7
C9B C10B O7B 110.45(17)
C9B C10B C11B 134.32(19)
O7B C10B C11B 115.12(17)
C10B C11B N12B 111.95(15)
C10B C11B H11C 109.2
N12B C11B H11C 109.2
C10B C11B H11D 109.2
N12B C11B H11D 109.2
H11C C11B H11D 107.9
C13B N12B C11B 114.57(15)
C13B N12B H12C 108.9(15)
C11B N12B H12C 108.9(15)
C13B N12B H12D 105.8(15)
C11B N12B H12D 110.4(15)
H12C N12B H12D 108(2)
N12B C13B C14B 107.88(15)
N12B C13B H13C 110.1
C14B C13B H13C 110.1
N12B C13B H13D 110.1
C14B C13B H13D 110.1
H13C C13B H13D 108.4
N15B C14B C13B 111.57(16)
N15B C14B H14C 109.3
C13B C14B H14C 109.3
N15B C14B H14D 109.3
C13B C14B H14D 109.3
H14C C14B H14D 108.0
C14B N15B C30B 111.06(15)
C14B N15B C16B 110.16(15)
C30B N15B C16B 111.96(15)
C14B N15B H15B 111.0(15)
C30B N15B H15B 104.5(15)
C16B N15B H15B 108.0(15)
N15B C16B C17B 110.25(15)
N15B C16B H16C 109.6
C17B C16B H16C 109.6
N15B C16B H16D 109.6
C17B C16B H16D 109.6
H16C C16B H16D 108.1
N18B C17B C16B 110.17(16)
N18B C17B H17C 109.6
C16B C17B H17C 109.6
N18B C17B H17D 109.6
C16B C17B H17D 109.6
H17C C17B H17D 108.1
C17B N18B C19B 113.22(15)
C17B N18B H18C 110.4(15)
C19B N18B H18C 108.3(15)
C17B N18B H18D 109.2(15)
C19B N18B H18D 112.7(15)
H18C N18B H18D 102(2)
C20B C19B N18B 110.27(16)
C20B C19B H19C 109.6
N18B C19B H19C 109.6
C20B C19B H19D 109.6
N18B C19B H19D 109.6
H19C C19B H19D 108.1
C22B C20B O21B 110.37(17)
C22B C20B C19B 134.03(18)
O21B C20B C19B 115.39(17)
C20B O21B C24B 105.74(16)
C20B C22B C23B 106.61(18)
C20B C22B H22B 126.7
C23B C22B H22B 126.7
C24B C23B C22B 106.47(18)
C24B C23B H23B 126.8
C22B C23B H23B 126.8
C23B C24B O21B 110.81(17)
C23B C24B C25B 133.91(19)
O21B C24B C25B 115.02(18)
C24B C25B N26B 110.58(16)
C24B C25B H25C 109.5
N26B C25B H25C 109.5
C24B C25B H25D 109.5
N26B C25B H25D 109.5
H25C C25B H25D 108.1
C27B N26B C25B 113.34(17)
C27B N26B H26C 113.3(16)
C25B N26B H26C 106.7(16)
C27B N26B H26D 110.0(16)
C25B N26B H26D 112.8(16)
H26C N26B H26D 100(2)
N26B C27B C28B 109.60(17)
N26B C27B H27C 109.8
C28B C27B H27C 109.8
N26B C27B H27D 109.8
C28B C27B H27D 109.8
H27C C27B H27D 108.2
N1B C28B C27B 110.64(16)
N1B C28B H28C 109.5
C27B C28B H28C 109.5
N1B C28B H28D 109.5
C27B C28B H28D 109.5
H28C C28B H28D 108.1
N1B C29B H29D 109.5
N1B C29B H29E 109.5
H29D C29B H29E 109.5
N1B C29B H29F 109.5
H29D C29B H29F 109.5
H29E C29B H29F 109.5
N15B C30B H30D 109.5
N15B C30B H30E 109.5
H30D C30B H30E 109.5
N15B C30B H30F 109.5
H30D C30B H30F 109.5
H30E C30B H30F 109.5
O2C S1C O4C 111.85(11)
O2C S1C O3C 109.56(9)
O4C S1C O3C 109.52(11)
O2C S1C O1C 110.81(10)
O4C S1C O1C 107.62(10)
O3C S1C O1C 107.35(9)
O3D S1D O4D 110.20(11)
O3D S1D O2D 110.68(12)
O4D S1D O2D 109.78(10)
O3D S1D O1D 109.19(9)
O4D S1D O1D 109.36(9)
O2D S1D O1D 107.58(8)
O4E S1E O1E 111.50(10)
O4E S1E O3E 108.01(10)
O1E S1E O3E 110.00(10)
O4E S1E O2E 108.46(9)
O1E S1E O2E 109.06(9)
O3E S1E O2E 109.79(9)
O4F S1F O2F 109.65(14)
O4F S1F O3F 109.72(14)
O2F S1F O3F 110.74(12)
O4F S1F O1F 108.77(9)
O2F S1F O1F 109.31(10)
O3F S1F O1F 108.62(10)
O2G S1G O1G 110.68(9)
O2G S1G O3G 108.89(9)
O1G S1G O3G 110.54(9)
O2G S1G O4G 110.10(10)
O1G S1G O4G 107.79(9)
O3G S1G O4G 108.82(11)
O2H S1H O1H 110.93(9)
O2H S1H O3H 109.23(9)
O1H S1H O3H 110.27(9)
O2H S1H O4H 110.06(9)
O1H S1H O4H 108.26(9)
O3H S1H O4H 108.04(10)
H1SA O1S H1SB 112.0
H2SA O2S H2SB 100.1
H3SA O3S H3SB 101.9
H4SA O4S H4SB 105.3
H5SA O5S H5SB 99.6
H6SA O6S H6SB 101.8
H7SA O7S H7SB 103.4
H8SA O8S H8SB 104.8
H9SA O9S H9SB 101.9
H10A O10S H10B 112.6
H11E O11S H11F 93.8
H12E O12S H12F 109.8
H13E O13S H13F 111.6
H14E O14S H14F 101.3
H14G O14T H14H 102.0
H15E O15S H15F 117.7
H15G O15T H15H 113.5

loop_
_geom_bond_atom_site_label_1
_geom_bond_atom_site_label_2
_geom_bond_distance
N1A C29A 1.495(3)
N1A C28A 1.500(3)
N1A C2A 1.507(2)
N1A H1A 0.897(13)
C2A C3A 1.514(3)
C2A H2A1 0.9900
C2A H2A2 0.9900
C3A N4A 1.487(3)
C3A H3A1 0.9900
C3A H3A2 0.9900
N4A C5A 1.504(3)
N4A H4A1 0.889(13)
N4A H4A2 0.886(13)
C5A C6A 1.480(3)
C5A H5A1 0.9900
C5A H5A2 0.9900
C6A C8A 1.345(3)
C6A O7A 1.380(2)
O7A C10A 1.375(2)
C8A C9A 1.428(3)
C8A H8A 0.9500
C9A C10A 1.351(3)
C9A H9A 0.9500
C10A C11A 1.476(3)
C11A N12A 1.499(3)
C11A H11A 0.9900
C11A H11B 0.9900
N12A C13A 1.487(2)
N12A H12A 0.887(13)
N12A H12B 0.897(13)
C13A C14A 1.520(3)
C13A H13A 0.9900
C13A H13B 0.9900
C14A N15A 1.501(2)
C14A H14A 0.9900
C14A H14B 0.9900
N15A C30A 1.499(2)
N15A C16A 1.505(2)
N15A H15A 0.900(13)
C16A C17A 1.523(3)
C16A H16A 0.9900
C16A H16B 0.9900
C17A N18A 1.489(3)
C17A H17A 0.9900
C17A H17B 0.9900
N18A C19A 1.506(2)
N18A H18A 0.884(13)
N18A H18B 0.886(13)
C19A C20A 1.483(3)
C19A H19A 0.9900
C19A H19B 0.9900
C20A C22A 1.346(3)
C20A O21A 1.384(2)
O21A C24A 1.378(2)
C22A C23A 1.431(3)
C22A H22A 0.9500
C23A C24A 1.343(3)
C23A H23A 0.9500
C24A C25A 1.487(3)
C25A N26A 1.508(3)
C25A H25A 0.9900
C25A H25B 0.9900
N26A C27A 1.481(3)
N26A H26A 0.890(13)
N26A H26B 0.891(13)
C27A C28A 1.524(3)
C27A H27A 0.9900
C27A H27B 0.9900
C28A H28A 0.9900
C28A H28B 0.9900
C29A H29A 0.9800
C29A H29B 0.9800
C29A H29C 0.9800
C30A H30A 0.9800
C30A H30B 0.9800
C30A H30C 0.9800
N1B C29B 1.495(3)
N1B C28B 1.504(3)
N1B C2B 1.507(2)
N1B H1B 0.888(13)
C2B C3B 1.521(3)
C2B H2B1 0.9900
C2B H2B2 0.9900
C3B N4B 1.484(3)
C3B H3B1 0.9900
C3B H3B2 0.9900
N4B C5B 1.507(3)
N4B H4B1 0.888(13)
N4B H4B2 0.914(13)
C5B C6B 1.482(3)
C5B H5B1 0.9900
C5B H5B2 0.9900
C6B C8B 1.349(3)
C6B O7B 1.382(2)
O7B C10B 1.379(2)
C8B C9B 1.435(3)
C8B H8B 0.9500
C9B C10B 1.350(3)
C9B H9B 0.9500
C10B C11B 1.477(3)
C11B N12B 1.499(3)
C11B H11C 0.9900
C11B H11D 0.9900
N12B C13B 1.487(2)
N12B H12C 0.897(13)
N12B H12D 0.889(13)
C13B C14B 1.519(3)
C13B H13C 0.9900
C13B H13D 0.9900
C14B N15B 1.496(2)
C14B H14C 0.9900
C14B H14D 0.9900
N15B C30B 1.499(2)
N15B C16B 1.503(3)
N15B H15B 0.893(13)
C16B C17B 1.521(3)
C16B H16C 0.9900
C16B H16D 0.9900
C17B N18B 1.488(3)
C17B H17C 0.9900
C17B H17D 0.9900
N18B C19B 1.512(2)
N18B H18C 0.899(13)
N18B H18D 0.893(13)
C19B C20B 1.481(3)
C19B H19C 0.9900
C19B H19D 0.9900
C20B C22B 1.349(3)
C20B O21B 1.380(2)
O21B C24B 1.380(2)
C22B C23B 1.435(3)
C22B H22B 0.9500
C23B C24B 1.342(3)
C23B H23B 0.9500
C24B C25B 1.486(3)
C25B N26B 1.505(3)
C25B H25C 0.9900
C25B H25D 0.9900
N26B C27B 1.484(3)
N26B H26C 0.883(14)
N26B H26D 0.896(13)
C27B C28B 1.521(3)
C27B H27C 0.9900
C27B H27D 0.9900
C28B H28C 0.9900
C28B H28D 0.9900
C29B H29D 0.9800
C29B H29E 0.9800
C29B H29F 0.9800
C30B H30D 0.9800
C30B H30E 0.9800
C30B H30F 0.9800
S1C O2C 1.4578(16)
S1C O4C 1.4669(18)
S1C O3C 1.4774(16)
S1C O1C 1.4893(15)
S1D O3D 1.4561(18)
S1D O4D 1.4635(16)
S1D O2D 1.4753(16)
S1D O1D 1.4890(14)
S1E O4E 1.4701(17)
S1E O1E 1.4704(15)
S1E O3E 1.4750(16)
S1E O2E 1.4828(14)
S1F O4F 1.4507(18)
S1F O2F 1.4555(18)
S1F O3F 1.4639(18)
S1F O1F 1.4849(14)
S1G O2G 1.4674(16)
S1G O1G 1.4741(14)
S1G O3G 1.4758(15)
S1G O4G 1.4840(16)
S1H O2H 1.4681(16)
S1H O1H 1.4716(14)
S1H O3H 1.4827(15)
S1H O4H 1.4876(15)
O1S H1SA 0.8733
O1S H1SB 0.9329
O2S H2SA 0.9409
O2S H2SB 0.9825
O3S H3SA 0.9124
O3S H3SB 0.8456
O4S H4SA 0.9455
O4S H4SB 0.9041
O5S H5SA 0.9386
O5S H5SB 0.8823
O6S H6SA 0.8759
O6S H6SB 0.8599
O7S H7SA 0.8193
O7S H7SB 0.8837
O8S H8SA 0.8191
O8S H8SB 0.8843
O9S H9SA 0.8644
O9S H9SB 0.9329
O10S H10A 0.9333
O10S H10B 0.9582
O11S H11E 0.8509
O11S H11F 0.9474
O12S H12E 0.8096
O12S H12F 0.7833
O13S H13E 0.9318
O13S H13F 0.9125
O14S H14E 1.0605
O14S H14F 1.0459
O14T H14G 1.0345
O14T H14H 1.0607
O15S H15E 0.9974
O15S H15F 1.0178
O15T H15G 1.0089
O15T H15H 1.0537

loop_
_geom_hbond_atom_site_label_D
_geom_hbond_atom_site_label_H
_geom_hbond_atom_site_label_A
_geom_hbond_distance_DH
_geom_hbond_distance_HA
_geom_hbond_distance_DA
_geom_hbond_angle_DHA
_geom_hbond_site_symmetry_A
N1A H1A O3C 0.897(13) 1.778(14) 2.673(2) 175(2) .
C2A H2A1 O15S 0.99 2.36 3.160(5) 137.4 .
C3A H3A1 O2S 0.99 2.42 3.327(3) 152.7 .
C3A H3A2 O3C 0.99 2.62 3.341(3) 130.0 .
N4A H4A1 O3E 0.889(13) 1.853(15) 2.719(2) 164(2) .
N4A H4A2 O3H 0.886(13) 1.875(16) 2.717(2) 158(2) 2_566
C5A H5A1 O7S 0.99 2.45 3.307(3) 144.2 2_676
C9A H9A O4S 0.95 2.43 3.383(3) 178.7 .
N12A H12A O1F 0.887(13) 1.912(15) 2.753(2) 157(2) .
N12A H12A O4F 0.887(13) 2.51(2) 3.136(2) 128.4(18) .
N12A H12B O4H 0.897(13) 1.840(14) 2.731(2) 172(2) 2_566
C13A H13A O3C 0.99 2.58 3.302(2) 129.4 .
C14A H14B O4F 0.99 2.61 3.224(3) 120.4 .
C14A H14B O14T 0.99 2.53 3.379(7) 143.5 .
N15A H15A O1C 0.900(13) 1.764(14) 2.660(2) 173(2) .
C16A H16B O4E 0.99 2.47 3.416(3) 158.7 2_566
C17A H17A O6S 0.99 2.65 3.529(3) 148.5 .
C17A H17B O1C 0.99 2.48 3.165(3) 126.2 .
N18A H18A O1G 0.884(13) 1.838(14) 2.711(2) 170(2) .
N18A H18B O2E 0.886(13) 1.890(15) 2.742(2) 161(2) 2_566
C23A H23A O2S 0.95 2.45 3.194(3) 135.1 2_666
C25A H25B O1H 0.99 2.39 3.242(3) 144.0 2_556
N26A H26A O3H 0.890(13) 1.832(14) 2.716(2) 172(2) .
N26A H26B O3E 0.891(13) 2.258(18) 3.023(3) 144(2) 2_566
N26A H26B O4E 0.891(13) 2.159(16) 2.970(2) 151(2) 2_566
C27A H27B O9S 0.99 2.48 3.423(3) 159.4 2_666
C28A H28A O4E 0.99 2.54 3.302(3) 133.6 2_566
C28A H28B O15S 0.99 2.38 3.187(5) 137.9 .
C29A H29B O2S 0.98 2.38 3.335(3) 165.5 .
C29A H29C O9S 0.98 2.49 3.428(3) 161.1 2_666
C30A H30A O14T 0.98 2.33 3.219(7) 150.7 .
C30A H30B O6S 0.98 2.41 3.349(3) 159.3 .
N1B H1B O2D 0.888(13) 1.799(14) 2.686(2) 177(2) .
C2B H2B1 O4F 0.99 2.51 3.465(3) 162.2 1_556
C2B H2B2 O14S 0.99 2.38 3.254(3) 146.9 2_566
N4B H4B1 O2F 0.888(13) 1.837(14) 2.714(2) 169(2) 1_556
N4B H4B2 O3G 0.914(13) 1.842(15) 2.718(2) 160(2) 2_566
C5B H5B1 O12S 0.99 2.43 3.394(3) 165.5 1_566
C8B H8B O5S 0.95 2.56 3.172(2) 122.4 .
N12B H12C O1E 0.897(13) 2.557(19) 3.198(2) 129.0(18) .
N12B H12C O2E 0.897(13) 1.922(16) 2.763(2) 155(2) .
N12B H12D O1G 0.889(13) 2.64(2) 3.202(2) 122.2(17) 2_566
N12B H12D O4G 0.889(13) 1.849(14) 2.726(2) 169(2) 2_566
C13B H13D O8S 0.99 2.60 3.407(3) 138.8 2_666
C14B H14C O4G 0.99 2.59 3.300(3) 128.3 2_566
C14B H14C O14T 0.99 2.56 3.484(8) 155.6 2_566
N15B H15B O1D 0.893(13) 1.739(14) 2.625(2) 172(2) .
N18B H18C O1H 0.899(13) 1.835(14) 2.727(2) 171(2) .
N18B H18D O1F 0.893(13) 1.838(15) 2.699(2) 161(2) 2_566
C19B H19C O2E 0.99 2.60 3.347(2) 132.7 1_545
C19B H19D O4S 0.99 2.51 3.346(3) 141.7 2_666
C23B H23B O5S 0.95 2.43 3.239(3) 142.6 2_667
C25B H25D O1G 0.99 2.43 3.191(3) 132.9 2_556
N26B H26C O2G 0.883(14) 2.56(2) 3.177(2) 127.9(19) 1_556
N26B H26C O3G 0.883(14) 1.872(15) 2.742(2) 168(2) 1_556
N26B H26D O3F 0.896(13) 1.868(15) 2.735(3) 162(2) 2_566
C28B H28C O3F 0.99 2.64 3.373(3) 131.2 2_566
C28B H28C O14S 0.99 2.34 3.222(3) 148.5 2_566
C28B H28D O2G 0.99 2.55 3.290(3) 131.6 1_556
C28B H28D O14S 0.99 2.46 3.184(3) 129.8 1_556
C29B H29E O5S 0.98 2.66 3.629(3) 171.1 .
C30B H30E O8S 0.98 2.58 3.545(3) 169.6 2_666
C30B H30F O15T 0.98 2.20 3.142(12) 161.0 .
O1S H1SA O1D 0.87 1.93 2.778(2) 163.9 .
O1S H1SB O4C 0.93 1.81 2.728(2) 165.8 2_666
O2S H2SA O2C 0.94 1.80 2.690(2) 157.9 2_666
O2S H2SB O3S 0.98 1.81 2.782(2) 172.0 .
O3S H3SA O1E 0.91 1.88 2.784(2) 172.6 .
O3S H3SB O10S 0.85 1.89 2.684(3) 156.5 2_676
O4S H4SA O7S 0.95 1.81 2.759(2) 176.6 .
O4S H4SB O1S 0.90 1.89 2.790(2) 171.9 2_666
O5S H5SA O3D 0.94 1.87 2.795(2) 167.9 .
O5S H5SB O4D 0.88 1.94 2.778(2) 159.2 2_667
O6S H6SA O8S 0.88 1.95 2.814(2) 169.1 .
O6S H6SB O3D 0.86 1.95 2.797(2) 169.4 2_666
O7S H7SA O9S 0.82 1.90 2.714(3) 175.3 .
O7S H7SB O2H 0.88 1.92 2.797(2) 173.0 2_666
O8S H8SA O3S 0.82 2.02 2.833(2) 173.0 2_666
O8S H8SB O1C 0.88 1.91 2.769(2) 164.9 .
O9S H9SA O2S 0.86 1.95 2.763(3) 156.4 .
O9S H9SB O4C 0.93 1.80 2.725(2) 173.9 .
O10S H10A O4S 0.93 1.86 2.792(2) 173.2 .
O10S H10B O13S 0.96 1.85 2.805(3) 171.7 .
O11S H11E O4D 0.85 1.96 2.802(2) 172.9 .
O11S H11F O1S 0.95 1.90 2.850(2) 179.4 .
O12S H12E O6S 0.81 2.04 2.822(2) 162.0 .
O12S H12F O2G 0.78 2.10 2.873(2) 172.5 .
O13S H13E O11S 0.93 1.82 2.739(3) 166.7 2_666
O13S H13F O2F 0.91 2.12 3.016(3) 166.3 .
O14S H14E O4G 1.06 1.76 2.747(3) 152.5 .
O14S H14F O3F 1.05 2.04 2.849(3) 132.3 .
O14S H14F O4F 1.05 2.27 3.199(4) 147.5 .
O15T H15G O4E 1.01 1.92 2.799(12) 143.2 .
O15T H15H O4H 1.05 1.80 2.646(13) 134.7 .
O15S H15E O1E 1.00 2.68 3.215(7) 113.7 .
O15S H15E O4E 1.00 1.76 2.738(5) 166.7 .
O15S H15F O4H 1.02 1.69 2.698(5) 168.4 .

loop_
_geom_torsion_atom_site_label_1
_geom_torsion_atom_site_label_2
_geom_torsion_atom_site_label_3
_geom_torsion_atom_site_label_4
_geom_torsion
C29A N1A C2A C3A 63.7(2)
C28A N1A C2A C3A -171.27(17)
N1A C2A C3A N4A 177.83(16)
C2A C3A N4A C5A 177.16(17)
C3A N4A C5A C6A 56.0(2)
N4A C5A C6A C8A -108.7(3)
N4A C5A C6A O7A 62.6(2)
C8A C6A O7A C10A 0.1(2)
C5A C6A O7A C10A -173.29(17)
O7A C6A C8A C9A 0.5(2)
C5A C6A C8A C9A 172.1(2)
C6A C8A C9A C10A -0.9(2)
C8A C9A C10A O7A 1.0(2)
C8A C9A C10A C11A -176.8(2)
C6A O7A C10A C9A -0.7(2)
C6A O7A C10A C11A 177.52(16)
C9A C10A C11A N12A 104.9(3)
O7A C10A C11A N12A -72.7(2)
C10A C11A N12A C13A -71.5(2)
C11A N12A C13A C14A 178.73(15)
N12A C13A C14A N15A 172.07(14)
C13A C14A N15A C30A -64.3(2)
C13A C14A N15A C16A 172.35(15)
C30A N15A C16A C17A 72.09(19)
C14A N15A C16A C17A -164.13(15)
N15A C16A C17A N18A -176.71(14)
C16A C17A N18A C19A -168.90(15)
C17A N18A C19A C20A 63.0(2)
N18A C19A C20A C22A -107.0(3)
N18A C19A C20A O21A 65.8(2)
C22A C20A O21A C24A 0.2(2)
C19A C20A O21A C24A -174.36(16)
O21A C20A C22A C23A 0.1(2)
C19A C20A C22A C23A 173.2(2)
C20A C22A C23A C24A -0.4(2)
C22A C23A C24A O21A 0.5(2)
C22A C23A C24A C25A -178.9(2)
C20A O21A C24A C23A -0.4(2)
C20A O21A C24A C25A 179.09(16)
C23A C24A C25A N26A 102.6(3)
O21A C24A C25A N26A -76.8(2)
C24A C25A N26A C27A -62.4(2)
C25A N26A C27A C28A -171.13(16)
C29A N1A C28A C27A -62.4(2)
C2A N1A C28A C27A 172.38(16)
N26A C27A C28A N1A -174.04(15)
C29B N1B C2B C3B 61.8(2)
C28B N1B C2B C3B -173.18(17)
N1B C2B C3B N4B 173.69(16)
C2B C3B N4B C5B 176.68(17)
C3B N4B C5B C6B 58.9(2)
N4B C5B C6B C8B -112.6(3)
N4B C5B C6B O7B 64.9(2)
C8B C6B O7B C10B 0.3(2)
C5B C6B O7B C10B -177.76(17)
O7B C6B C8B C9B 0.5(2)
C5B C6B C8B C9B 178.0(2)
C6B C8B C9B C10B -1.1(2)
C8B C9B C10B O7B 1.3(2)
C8B C9B C10B C11B -174.5(2)
C6B O7B C10B C9B -1.0(2)
C6B O7B C10B C11B 175.70(16)
C9B C10B C11B N12B 103.8(3)
O7B C10B C11B N12B -71.8(2)
C10B C11B N12B C13B -68.1(2)
C11B N12B C13B C14B -179.74(15)
N12B C13B C14B N15B 174.79(15)
C13B C14B N15B C30B -67.2(2)
C13B C14B N15B C16B 168.19(15)
C14B N15B C16B C17B -163.23(16)
C30B N15B C16B C17B 72.7(2)
N15B C16B C17B N18B -173.24(15)
C16B C17B N18B C19B -170.13(15)
C17B N18B C19B C20B 62.3(2)
N18B C19B C20B C22B -103.4(3)
N18B C19B C20B O21B 70.8(2)
C22B C20B O21B C24B -0.1(2)
C19B C20B O21B C24B -175.58(16)
O21B C20B C22B C23B 0.1(2)
C19B C20B C22B C23B 174.5(2)
C20B C22B C23B C24B -0.1(2)
C22B C23B C24B O21B 0.1(2)
C22B C23B C24B C25B -173.6(2)
C20B O21B C24B C23B 0.0(2)
C20B O21B C24B C25B 174.99(16)
C23B C24B C25B N26B 95.0(3)
O21B C24B C25B N26B -78.5(2)
C24B C25B N26B C27B -65.7(2)
C25B N26B C27B C28B -173.08(16)
C29B N1B C28B C27B -57.1(2)
C2B N1B C28B C27B 178.12(16)
N26B C27B C28B N1B -164.13(16)
